data_2217975
loop_
_publ_author_name
'Fun, Hoong-Kun'
'Jebas, Samuel Robinson'
'Jana, Subrata'
'Chakrabarty, Rinku'
'Goswami, Shyamaprasad'

_publ_section_title
;
 2-(7-Hydroxy-2-naphthyloxy)-<i>N</i>-(6-methyl-2-pyridyl)acetamide
;
_journal_coeditor_code NG2430
_journal_issue 4
_journal_name_full 'Acta Crystallographica Section E'
_journal_page_first o699
_journal_paper_doi 10.1107/S1600536808006211
_journal_volume 64
_journal_year 2008
_chemical_formula_iupac 'C18 H16 N2 O3'
_chemical_formula_moiety 'C18 H16 N2 O3'
_chemical_formula_sum 'C18 H16 N2 O3'
_chemical_formula_weight 308.33
_chemical_name_systematic
;
2-(7-Hydroxy-2-naphthyloxy)-<i>N</i>-(6-methyl-2-pyridyl)acetamide
;
_space_group_IT_number 2
_symmetry_cell_setting triclinic
_symmetry_space_group_name_Hall '-P 1'
_symmetry_space_group_name_H-M 'P -1'
_audit_creation_method 'WinGX routine CIF_UPDATE'
_cell_angle_alpha 104.994(4)
_cell_angle_beta 94.777(3)
_cell_angle_gamma 94.877(4)
_cell_formula_units_Z 2
_cell_length_a 5.3676(3)
_cell_length_b 11.6991(7)
_cell_length_c 12.2915(6)
_cell_measurement_reflns_used 2511
_cell_measurement_temperature 100.00(10)
_cell_measurement_theta_max 30.42
_cell_measurement_theta_min 3.44
_cell_volume 738.42(7)
_computing_cell_refinement 'APEX2 (Bruker, 2005)'
_computing_data_collection 'APEX2 (Bruker, 2005)'
_computing_data_reduction 'SAINT (Bruker, 2005)'
_computing_molecular_graphics 'SHELXTL (Sheldrick, 2008)'
_computing_publication_material
;
SHELXTL (Sheldrick, 2008) and PLATON (Spek, 2003)
;
_computing_structure_refinement 'SHELXTL (Sheldrick, 2008)'
_computing_structure_solution 'SHELXTL (Sheldrick, 2008)'
_diffrn_ambient_temperature 100.00(10)
_diffrn_detector_area_resol_mean 8.33
_diffrn_measured_fraction_theta_full 0.992
_diffrn_measured_fraction_theta_max 0.992
_diffrn_measurement_device_type
;
Bruker SMART APEXII CCD area-detector
;
_diffrn_measurement_method \w
_diffrn_radiation_type MoK\a
_diffrn_radiation_wavelength 0.71073
_diffrn_reflns_av_R_equivalents 0.0457
_diffrn_reflns_limit_h_max 6
_diffrn_reflns_limit_h_min -6
_diffrn_reflns_limit_k_max 13
_diffrn_reflns_limit_k_min -15
_diffrn_reflns_limit_l_max 15
_diffrn_reflns_limit_l_min -15
_diffrn_reflns_number 12299
_diffrn_reflns_theta_full 27.5
_diffrn_reflns_theta_max 27.5
_diffrn_reflns_theta_min 1.73
_diffrn_standards_number 0
_exptl_absorpt_coefficient_mu 0.096
_exptl_absorpt_correction_T_max 0.9918
_exptl_absorpt_correction_T_min 0.9627
_exptl_absorpt_correction_type multi-scan
_exptl_absorpt_process_details '(SADABS; Bruker, 2005)'
_exptl_crystal_colour colourless
_exptl_crystal_density_diffrn 1.387
_exptl_crystal_density_method 'not measured'
_exptl_crystal_description Block
_exptl_crystal_F_000 324
_exptl_crystal_size_max 0.4
_exptl_crystal_size_mid 0.16
_exptl_crystal_size_min 0.09
_refine_diff_density_max 0.243
_refine_diff_density_min -0.31
_refine_ls_extinction_method none
_refine_ls_goodness_of_fit_ref 1.079
_refine_ls_hydrogen_treatment mixed
_refine_ls_matrix_type full
_refine_ls_number_parameters 217
_refine_ls_number_reflns 3340
_refine_ls_number_restraints 0
_refine_ls_restrained_S_all 1.079
_refine_ls_R_factor_gt 0.0451
_refine_ls_shift/su_max 0
_refine_ls_structure_factor_coef Fsqd
_refine_ls_weighting_details 'calc w=1/[\s^2^(Fo^2^)+(0.0577P)^2^+0.2187P] where P=(Fo^2^+2Fc^2^)/3'
_refine_ls_weighting_scheme calc
_refine_ls_wR_factor_ref 0.1298
_reflns_number_gt 2480
_reflns_number_total 3340
_reflns_threshold_expression I>2\s(I)
_cod_data_source_file ng2430.cif
_cod_data_source_block I
_cod_depositor_comments
;
The following automatic conversions were performed:
'_symmetry_cell_setting' value 'Triclinic' changed to 'triclinic'
according to '/home/saulius/struct/CIF-dictionaries/cif_core.dic'
dictionary named 'cif_core.dic' version 2.4.1 from 2010-06-29.

Automatic conversion script
Id: cif_fix_enum 1527 2010-12-29 10:47:43Z saulius 

The following automatic conversions were performed:

'_symmetry_cell_setting' value 'Triclinic' changed to 'triclinic'
according to /home/saulius/struct/CIF-dictionaries/cif_core.dic
dictionary named 'cif_core.dic' version 2.4.1 from 2010-06-29.

Automatic conversion script
Id: cif_fix_values 1715 2011-07-08 13:25:40Z adriana 
;
_cod_database_code 2217975
_cod_database_fobs_code 2217975

loop_
_symmetry_equiv_pos_as_xyz
'x, y, z'
'-x, -y, -z'

loop_
_atom_site_type_symbol
_atom_site_label
_atom_site_fract_x
_atom_site_fract_y
_atom_site_fract_z
_atom_site_U_iso_or_equiv
_atom_site_adp_type
_atom_site_calc_flag
_atom_site_refinement_flags
_atom_site_occupancy
O O1 -0.0438(2) 0.40705(11) 0.65093(10) 0.0240(3) Uani d . 1
O O2 -0.5889(2) 0.23059(11) 0.67844(10) 0.0252(3) Uani d . 1
O O3 0.8081(2) 0.77389(11) 1.13643(11) 0.0245(3) Uani d . 1
N N1 -0.3537(3) 0.23114(14) 0.53179(13) 0.0225(3) Uani d . 1
N N2 -0.3711(3) 0.13147(13) 0.34601(12) 0.0204(3) Uani d . 1
C C1 0.2212(3) 0.52560(15) 0.81993(14) 0.0202(4) Uani d . 1
H H1A 0.1222 0.4975 0.8681 0.024 Uiso calc R 1
C C2 0.4376(3) 0.60921(15) 0.86540(14) 0.0188(4) Uani d . 1
C C3 0.5095(3) 0.65141(15) 0.98390(14) 0.0201(4) Uani d . 1
H H3A 0.4128 0.6258 1.0342 0.024 Uiso calc R 1
C C4 0.7222(3) 0.73013(15) 1.02417(14) 0.0199(4) Uani d . 1
C C5 0.8699(3) 0.77091(16) 0.94921(15) 0.0222(4) Uani d . 1
H H5A 1.0129 0.8245 0.9777 0.027 Uiso calc R 1
C C6 0.8034(3) 0.73183(15) 0.83490(15) 0.0220(4) Uani d . 1
H H6A 0.9019 0.759 0.786 0.026 Uiso calc R 1
C C7 0.5856(3) 0.65024(15) 0.79020(14) 0.0194(4) Uani d . 1
C C8 0.5140(3) 0.60795(16) 0.67167(15) 0.0218(4) Uani d . 1
H H8A 0.6104 0.6349 0.622 0.026 Uiso calc R 1
C C9 0.3063(3) 0.52862(16) 0.62984(15) 0.0219(4) Uani d . 1
H H9A 0.2608 0.5019 0.5521 0.026 Uiso calc R 1
C C10 0.1598(3) 0.48687(15) 0.70512(15) 0.0212(4) Uani d . 1
C C11 -0.2068(3) 0.35993(16) 0.71767(15) 0.0214(4) Uani d . 1
H H11A -0.2874 0.4234 0.7641 0.026 Uiso calc R 1
H H11B -0.111 0.3235 0.7675 0.026 Uiso calc R 1
C C12 -0.4042(3) 0.26785(15) 0.64022(14) 0.0201(4) Uani d . 1
C C13 -0.4891(3) 0.14402(15) 0.43903(15) 0.0206(4) Uani d . 1
C C14 -0.7171(3) 0.08120(16) 0.44454(16) 0.0241(4) Uani d . 1
H H14A -0.7945 0.0941 0.511 0.029 Uiso calc R 1
C C15 -0.8235(3) -0.00193(17) 0.34564(16) 0.0259(4) Uani d . 1
H H15A -0.9753 -0.0469 0.3448 0.031 Uiso calc R 1
C C16 -0.7042(3) -0.01777(16) 0.24877(15) 0.0227(4) Uani d . 1
H H16A -0.7733 -0.0742 0.1826 0.027 Uiso calc R 1
C C17 -0.4792(3) 0.05155(15) 0.25079(14) 0.0198(4) Uani d . 1
C C18 -0.3482(3) 0.04513(16) 0.14692(15) 0.0244(4) Uani d . 1
H H18D -0.1719 0.0416 0.1646 0.037 Uiso calc R 1
H H18A -0.3712 0.1145 0.1209 0.037 Uiso calc R 1
H H18B -0.4174 -0.0248 0.0887 0.037 Uiso calc R 1
H H1N1 -0.210(4) 0.2626(18) 0.5165(17) 0.026(5) Uiso d . 1
H H1O3 0.700(5) 0.756(2) 1.181(2) 0.043(7) Uiso d . 1

loop_
_atom_site_aniso_label
_atom_site_aniso_U_11
_atom_site_aniso_U_22
_atom_site_aniso_U_33
_atom_site_aniso_U_12
_atom_site_aniso_U_13
_atom_site_aniso_U_23
O1 0.0247(6) 0.0271(7) 0.0162(6) -0.0067(5) 0.0001(5) 0.0022(5)
O2 0.0267(6) 0.0274(7) 0.0193(7) -0.0016(5) 0.0039(5) 0.0034(5)
O3 0.0262(6) 0.0291(7) 0.0146(7) -0.0054(5) -0.0010(5) 0.0031(5)
N1 0.0234(7) 0.0243(8) 0.0165(8) -0.0042(6) 0.0005(6) 0.0021(6)
N2 0.0226(7) 0.0195(7) 0.0174(8) -0.0006(5) -0.0010(6) 0.0037(6)
C1 0.0224(8) 0.0214(9) 0.0162(9) 0.0007(6) 0.0028(7) 0.0042(7)
C2 0.0210(8) 0.0170(8) 0.0174(9) 0.0027(6) 0.0020(7) 0.0025(7)
C3 0.0233(8) 0.0205(9) 0.0161(9) 0.0001(6) 0.0028(7) 0.0048(7)
C4 0.0233(8) 0.0186(9) 0.0159(9) 0.0019(6) -0.0002(7) 0.0020(7)
C5 0.0219(8) 0.0213(9) 0.0211(10) -0.0015(6) 0.0010(7) 0.0035(7)
C6 0.0238(8) 0.0210(9) 0.0207(9) -0.0011(7) 0.0047(7) 0.0051(7)
C7 0.0231(8) 0.0177(8) 0.0168(9) 0.0021(6) 0.0022(7) 0.0035(7)
C8 0.0258(8) 0.0216(9) 0.0187(9) 0.0034(7) 0.0050(7) 0.0058(7)
C9 0.0281(9) 0.0226(9) 0.0133(9) 0.0028(7) 0.0008(7) 0.0021(7)
C10 0.0219(8) 0.0182(9) 0.0203(9) 0.0021(6) -0.0012(7) 0.0004(7)
C11 0.0239(8) 0.0219(9) 0.0167(9) 0.0009(7) 0.0003(7) 0.0031(7)
C12 0.0241(8) 0.0196(9) 0.0158(9) 0.0027(7) -0.0001(7) 0.0038(7)
C13 0.0241(8) 0.0195(9) 0.0165(9) 0.0008(6) -0.0013(7) 0.0033(7)
C14 0.0251(9) 0.0277(10) 0.0186(9) -0.0014(7) 0.0022(7) 0.0062(8)
C15 0.0240(8) 0.0277(10) 0.0241(10) -0.0060(7) -0.0029(7) 0.0082(8)
C16 0.0257(8) 0.0205(9) 0.0183(9) -0.0032(7) -0.0038(7) 0.0028(7)
C17 0.0233(8) 0.0183(8) 0.0168(9) 0.0022(6) -0.0012(7) 0.0039(7)
C18 0.0272(9) 0.0243(9) 0.0183(9) 0.0000(7) -0.0001(7) 0.0016(7)

loop_
_atom_type_symbol
_atom_type_description
_atom_type_scat_dispersion_real
_atom_type_scat_dispersion_imag
_atom_type_scat_source
C C 0.0033 0.0016 'International Tables Vol C Tables 4.2.6.8 and 6.1.1.4'
H H 0 0 'International Tables Vol C Tables 4.2.6.8 and 6.1.1.4'
N N 0.0061 0.0033 'International Tables Vol C Tables 4.2.6.8 and 6.1.1.4'
O O 0.0106 0.006 'International Tables Vol C Tables 4.2.6.8 and 6.1.1.4'

loop_
_geom_angle_atom_site_label_1
_geom_angle_atom_site_label_2
_geom_angle_atom_site_label_3
_geom_angle
C10 O1 C11 118.54(13)
C4 O3 H1O3 112.9(16)
C12 N1 C13 129.91(15)
C12 N1 H1N1 115.8(13)
C13 N1 H1N1 114.2(13)
C13 N2 C17 117.79(14)
C10 C1 C2 119.74(17)
C10 C1 H1A 120.1
C2 C1 H1A 120.1
C7 C2 C3 119.23(15)
C7 C2 C1 119.02(15)
C3 C2 C1 121.74(16)
C4 C3 C2 119.93(16)
C4 C3 H3A 120
C2 C3 H3A 120
O3 C4 C3 124.03(16)
O3 C4 C5 115.14(15)
C3 C4 C5 120.83(16)
C6 C5 C4 120.17(15)
C6 C5 H5A 119.9
C4 C5 H5A 119.9
C5 C6 C7 120.59(17)
C5 C6 H6A 119.7
C7 C6 H6A 119.7
C2 C7 C6 119.24(15)
C2 C7 C8 119.26(15)
C6 C7 C8 121.50(16)
C9 C8 C7 120.91(17)
C9 C8 H8A 119.5
C7 C8 H8A 119.5
C8 C9 C10 119.75(16)
C8 C9 H9A 120.1
C10 C9 H9A 120.1
C1 C10 O1 125.35(16)
C1 C10 C9 121.31(16)
O1 C10 C9 113.33(15)
O1 C11 C12 109.16(14)
O1 C11 H11A 109.8
C12 C11 H11A 109.8
O1 C11 H11B 109.8
C12 C11 H11B 109.8
H11A C11 H11B 108.3
O2 C12 N1 125.19(16)
O2 C12 C11 120.00(15)
N1 C12 C11 114.78(15)
N2 C13 C14 124.72(16)
N2 C13 N1 111.27(15)
C14 C13 N1 124.00(17)
C15 C14 C13 116.46(17)
C15 C14 H14A 121.8
C13 C14 H14A 121.8
C16 C15 C14 120.03(16)
C16 C15 H15A 120
C14 C15 H15A 120
C15 C16 C17 119.32(16)
C15 C16 H16A 120.3
C17 C16 H16A 120.3
N2 C17 C16 121.65(16)
N2 C17 C18 116.05(15)
C16 C17 C18 122.26(15)
C17 C18 H18D 109.5
C17 C18 H18A 109.5
H18D C18 H18A 109.5
C17 C18 H18B 109.5
H18D C18 H18B 109.5
H18A C18 H18B 109.5

loop_
_geom_bond_atom_site_label_1
_geom_bond_atom_site_label_2
_geom_bond_distance
O1 C10 1.376(2)
O1 C11 1.419(2)
O2 C12 1.226(2)
O3 C4 1.366(2)
O3 H1O3 0.88(3)
N1 C12 1.348(2)
N1 C13 1.415(2)
N1 H1N1 0.88(2)
N2 C13 1.334(2)
N2 C17 1.345(2)
C1 C10 1.368(2)
C1 C2 1.426(2)
C1 H1A 0.93
C2 C7 1.415(2)
C2 C3 1.420(2)
C3 C4 1.374(2)
C3 H3A 0.93
C4 C5 1.411(2)
C5 C6 1.366(2)
C5 H5A 0.93
C6 C7 1.418(2)
C6 H6A 0.93
C7 C8 1.420(2)
C8 C9 1.360(2)
C8 H8A 0.93
C9 C10 1.415(3)
C9 H9A 0.93
C11 C12 1.516(2)
C11 H11A 0.97
C11 H11B 0.97
C13 C14 1.389(2)
C14 C15 1.388(2)
C14 H14A 0.93
C15 C16 1.377(3)
C15 H15A 0.93
C16 C17 1.391(2)
C16 H16A 0.93
C17 C18 1.496(3)
C18 H18D 0.96
C18 H18A 0.96
C18 H18B 0.96

loop_
_geom_hbond_atom_site_label_D
_geom_hbond_atom_site_label_H
_geom_hbond_atom_site_label_A
_geom_hbond_site_symmetry_A
_geom_hbond_distance_DH
_geom_hbond_distance_HA
_geom_hbond_distance_DA
_geom_hbond_angle_DHA
C11 H11B O3 2_667 0.97 2.45 3.410(2) 168.2
N1 H1N1 O1 . 0.88(2) 2.11(2) 2.5688(18) 111.9(16)
O3 H1O3 O2 2_567 0.88(3) 1.85(2) 2.6575(17) 152(2)
C11 H11A Cg1 1_455 0.97 2.631 3.438 140.85
C18 H18A Cg2 2_566 0.97 2.925 3.805 152.91

loop_
_geom_torsion_atom_site_label_1
_geom_torsion_atom_site_label_2
_geom_torsion_atom_site_label_3
_geom_torsion_atom_site_label_4
_geom_torsion
C10 C1 C2 C7 -0.2(2)
C10 C1 C2 C3 -179.63(16)
C7 C2 C3 C4 -0.7(3)
C1 C2 C3 C4 178.70(16)
C2 C3 C4 O3 -178.86(15)
C2 C3 C4 C5 0.6(3)
O3 C4 C5 C6 179.21(16)
C3 C4 C5 C6 -0.3(3)
C4 C5 C6 C7 0.1(3)
C3 C2 C7 C6 0.5(2)
C1 C2 C7 C6 -178.93(15)
C3 C2 C7 C8 179.92(16)
C1 C2 C7 C8 0.5(2)
C5 C6 C7 C2 -0.2(3)
C5 C6 C7 C8 -179.62(16)
C2 C7 C8 C9 -0.2(3)
C6 C7 C8 C9 179.21(16)
C7 C8 C9 C10 -0.4(3)
C2 C1 C10 O1 -179.74(15)
C2 C1 C10 C9 -0.4(3)
C11 O1 C10 C1 0.2(2)
C11 O1 C10 C9 -179.27(14)
C8 C9 C10 C1 0.7(3)
C8 C9 C10 O1 -179.89(15)
C10 O1 C11 C12 -175.79(14)
C13 N1 C12 O2 -1.0(3)
C13 N1 C12 C11 177.16(16)
O1 C11 C12 O2 -167.56(15)
O1 C11 C12 N1 14.2(2)
C17 N2 C13 C14 -0.6(3)
C17 N2 C13 N1 -179.81(14)
C12 N1 C13 N2 -178.05(16)
C12 N1 C13 C14 2.7(3)
N2 C13 C14 C15 1.4(3)
N1 C13 C14 C15 -179.45(16)
C13 C14 C15 C16 -0.6(3)
C14 C15 C16 C17 -1.0(3)
C13 N2 C17 C16 -1.1(2)
C13 N2 C17 C18 176.69(15)
C15 C16 C17 N2 1.9(3)
C15 C16 C17 C18 -175.75(17)

loop_
_cod_related_entry_id
_cod_related_entry_database
_cod_related_entry_code
1 ChemSpider 21118385
